data_7042527
loop_
_publ_author_name
'Xue, Ying-Ying'
'Zhang, Li-Xia'
'Li, Shu-Ni'
'Jiang, Yu-Cheng'
'Hu, Man-Cheng'
'Zhai, Quan-Guo'

_publ_section_title
;
 Ionothermal synthesis of novel Pb-OH-Cu-X (X = Cl, Br and I) quaternary
 heterometallic frameworks with tunable optical properties.
;
_journal_issue 16
_journal_name_full 'Dalton transactions (Cambridge, England : 2003)'
_journal_page_first 5183
_journal_page_last 5188
_journal_paper_doi 10.1039/c7dt00712d
_journal_volume 46
_journal_year 2017
_chemical_formula_sum 'Br6 Cu2 H4 O4 Pb4'
_chemical_formula_weight 1503.33
_chemical_name_systematic
; 
 ? 
;
_space_group_IT_number 142
_symmetry_cell_setting tetragonal
_symmetry_space_group_name_Hall '-I 4bd 2c'
_symmetry_space_group_name_H-M 'I 41/a c d :2'
_atom_sites_solution_hydrogens geom
_atom_sites_solution_primary direct
_atom_sites_solution_secondary difmap
_audit_creation_method SHELXL-97
_audit_update_record
;
2016-01-29 deposited with the CCDC.
2017-03-20 downloaded from the CCDC.
;
_cell_angle_alpha 90.00
_cell_angle_beta 90.00
_cell_angle_gamma 90.00
_cell_formula_units_Z 8
_cell_length_a 14.1711(10)
_cell_length_b 14.1711(10)
_cell_length_c 15.8493(15)
_cell_measurement_reflns_used 2234
_cell_measurement_temperature 298(2)
_cell_measurement_theta_max 28.22
_cell_measurement_theta_min 2.866
_cell_volume 3182.9(4)
_computing_cell_refinement 'Bruker SMART'
_computing_data_collection 'Bruker SMART'
_computing_data_reduction 'Bruker SHELXTL'
_computing_molecular_graphics 'Bruker SHELXTL'
_computing_publication_material 'Bruker SHELXTL'
_computing_structure_refinement 'SHELXL-97 (Sheldrick, 1997)'
_computing_structure_solution 'SHELXS-97 (Sheldrick, 1990)'
_diffrn_ambient_temperature 298(2)
_diffrn_measured_fraction_theta_full 1.000
_diffrn_measured_fraction_theta_max 1.000
_diffrn_measurement_device_type 'CCD area detector'
_diffrn_measurement_method 'phi and omega scans'
_diffrn_radiation_monochromator graphite
_diffrn_radiation_source 'fine-focus sealed tube'
_diffrn_radiation_type MoK\a
_diffrn_radiation_wavelength 0.71073
_diffrn_reflns_av_R_equivalents 0.1204
_diffrn_reflns_av_sigmaI/netI 0.0510
_diffrn_reflns_limit_h_max 9
_diffrn_reflns_limit_h_min -16
_diffrn_reflns_limit_k_max 16
_diffrn_reflns_limit_k_min -16
_diffrn_reflns_limit_l_max 18
_diffrn_reflns_limit_l_min -18
_diffrn_reflns_number 6046
_diffrn_reflns_theta_full 25.01
_diffrn_reflns_theta_max 25.01
_diffrn_reflns_theta_min 2.87
_exptl_absorpt_coefficient_mu 59.844
_exptl_absorpt_correction_T_max 0.0867
_exptl_absorpt_correction_T_min 0.0403
_exptl_absorpt_correction_type multi-scan
_exptl_absorpt_process_details sadabs
_exptl_crystal_colour green
_exptl_crystal_density_diffrn 6.274
_exptl_crystal_density_method 'not measured'
_exptl_crystal_description block
_exptl_crystal_F_000 5056
_exptl_crystal_size_max 0.15
_exptl_crystal_size_mid 0.11
_exptl_crystal_size_min 0.08
_refine_diff_density_max 2.648
_refine_diff_density_min -4.850
_refine_diff_density_rms 0.626
_refine_ls_extinction_method none
_refine_ls_goodness_of_fit_ref 1.127
_refine_ls_hydrogen_treatment mixed
_refine_ls_matrix_type full
_refine_ls_number_parameters 38
_refine_ls_number_reflns 706
_refine_ls_number_restraints 0
_refine_ls_restrained_S_all 1.127
_refine_ls_R_factor_all 0.0620
_refine_ls_R_factor_gt 0.0485
_refine_ls_shift/su_max 0.001
_refine_ls_shift/su_mean 0.000
_refine_ls_structure_factor_coef Fsqd
_refine_ls_weighting_details 'calc w=1/[\s^2^(Fo^2^)+(0.0524P)^2^+730.1086P] where P=(Fo^2^+2Fc^2^)/3'
_refine_ls_weighting_scheme calc
_refine_ls_wR_factor_gt 0.1315
_refine_ls_wR_factor_ref 0.1367
_reflns_number_gt 543
_reflns_number_total 706
_reflns_threshold_expression >2sigma(I)
_cod_data_source_file c7dt00712d2.cif
_cod_data_source_block 1
_cod_depositor_comments
;
The following automatic conversions were performed:

'_symmetry_cell_setting' value 'Tetragonal' changed to 'tetragonal'
according to
/home/data/users/saulius/crontab/automatic-downloads/rss-feeds/RSC/lib/dictionaries/cif_core.dic
dictionary named 'cif_core.dic' version 2.4.2 from 2011-04-26.

Automatic conversion script
Id: cif_fix_values 4973 2017-02-22 13:04:09Z antanas 

 Adding full bibliography for 7042527--7042529.cif.
;
_cod_original_sg_symbol_H-M I4(1)/acd
_cod_database_code 7042527

loop_
_symmetry_equiv_pos_as_xyz
'x, y, z'
'-y+1/4, x+3/4, z+1/4'
'-x+1/2, -y, z+1/2'
'y+1/4, -x+1/4, z+3/4'
'x, -y, -z+1/2'
'y+1/4, x+3/4, -z+3/4'
'-x+1/2, y, -z'
'-y+1/4, -x+1/4, -z+1/4'
'x+1/2, y+1/2, z+1/2'
'-y+3/4, x+5/4, z+3/4'
'-x+1, -y+1/2, z+1'
'y+3/4, -x+3/4, z+5/4'
'x+1/2, -y+1/2, -z+1'
'y+3/4, x+5/4, -z+5/4'
'-x+1, y+1/2, -z+1/2'
'-y+3/4, -x+3/4, -z+3/4'
'-x, -y, -z'
'y-1/4, -x-3/4, -z-1/4'
'x-1/2, y, -z-1/2'
'-y-1/4, x-1/4, -z-3/4'
'-x, y, z-1/2'
'-y-1/4, -x-3/4, z-3/4'
'x-1/2, -y, z'
'y-1/4, x-1/4, z-1/4'
'-x+1/2, -y+1/2, -z+1/2'
'y+1/4, -x-1/4, -z+1/4'
'x, y+1/2, -z'
'-y+1/4, x+1/4, -z-1/4'
'-x+1/2, y+1/2, z'
'-y+1/4, -x-1/4, z-1/4'
'x, -y+1/2, z+1/2'
'y+1/4, x+1/4, z+1/4'

loop_
_atom_site_label
_atom_site_type_symbol
_atom_site_fract_x
_atom_site_fract_y
_atom_site_fract_z
_atom_site_U_iso_or_equiv
_atom_site_adp_type
_atom_site_occupancy
_atom_site_symmetry_multiplicity
_atom_site_calc_flag
_atom_site_refinement_flags
Pb1 Pb 1.09747(6) 0.15431(6) 0.29241(5) 0.0106(4) Uani 1 1 d .
Cu1 Cu 0.3350(2) 0.9150(2) 0.1250 0.0153(9) Uani 1 2 d S
Br1 Br 0.2729(2) 1.0000 0.2500 0.0135(7) Uani 1 2 d S
Br2 Br 0.50286(15) 0.95328(15) 0.12229(15) 0.0108(5) Uani 1 1 d .
O1 O 0.9321(11) 0.1824(11) 0.3108(10) 0.010(3) Uani 1 1 d .
H1 H 0.9005 0.1492 0.2800 0.015 Uiso 1 1 d R

loop_
_atom_site_aniso_label
_atom_site_aniso_U_11
_atom_site_aniso_U_22
_atom_site_aniso_U_33
_atom_site_aniso_U_23
_atom_site_aniso_U_13
_atom_site_aniso_U_12
Pb1 0.0076(5) 0.0081(5) 0.0161(6) -0.0029(3) 0.0029(3) 0.0061(3)
Cu1 0.0121(13) 0.0121(13) 0.022(2) -0.0015(13) -0.0015(13) -0.0002(16)
Br1 0.0096(15) 0.0104(15) 0.0206(17) -0.0056(13) 0.000 0.000
Br2 0.0067(11) 0.0095(11) 0.0164(11) -0.0009(12) 0.0011(8) -0.0001(8)
O1 0.009(8) 0.009(8) 0.013(7) -0.001(7) 0.001(7) 0.003(6)

loop_
_atom_type_symbol
_atom_type_description
_atom_type_scat_dispersion_real
_atom_type_scat_dispersion_imag
_atom_type_scat_source
H H 0.0000 0.0000 'International Tables Vol C Tables 4.2.6.8 and 6.1.1.4'
O O 0.0106 0.0060 'International Tables Vol C Tables 4.2.6.8 and 6.1.1.4'
Br Br -0.2901 2.4595 'International Tables Vol C Tables 4.2.6.8 and 6.1.1.4'
Cu Cu 0.3201 1.2651 'International Tables Vol C Tables 4.2.6.8 and 6.1.1.4'
Pb Pb -3.3944 10.1111 'International Tables Vol C Tables 4.2.6.8 and 6.1.1.4'

loop_
_geom_angle_atom_site_label_1
_geom_angle_atom_site_label_2
_geom_angle_atom_site_label_3
_geom_angle
_geom_angle_site_symmetry_1
_geom_angle_site_symmetry_3
O1 Pb1 O1 69.5(7) 11_654 .
O1 Pb1 O1 71.9(6) 11_654 28_646
O1 Pb1 O1 71.5(6) . 28_646
Br2 Cu1 Br2 115.7(2) 8_665 .
Br2 Cu1 Br1 104.59(9) 8_665 4_464
Br2 Cu1 Br1 112.37(6) . 4_464
Br2 Cu1 Br1 112.37(6) 8_665 .
Br2 Cu1 Br1 104.59(9) . .
Br1 Cu1 Br1 107.10(18) 4_464 .
Cu1 Br1 Cu1 138.46(17) 2_655 .
Pb1 O1 Pb1 108.7(6) 11_654 .
Pb1 O1 Pb1 105.2(6) 11_654 18_676
Pb1 O1 Pb1 104.4(6) . 18_676
Pb1 O1 H1 113.2 11_654 .
Pb1 O1 H1 111.8 . .
Pb1 O1 H1 112.9 18_676 .

loop_
_geom_bond_atom_site_label_1
_geom_bond_atom_site_label_2
_geom_bond_distance
_geom_bond_site_symmetry_2
Pb1 O1 2.370(16) 11_654
Pb1 O1 2.394(16) .
Pb1 O1 2.398(15) 28_646
Cu1 Br2 2.441(3) 8_665
Cu1 Br2 2.441(3) .
Cu1 Br1 2.480(3) 4_464
Cu1 Br1 2.480(3) .
Br1 Cu1 2.480(3) 2_655
O1 Pb1 2.370(16) 11_654
O1 Pb1 2.398(15) 18_676
O1 H1 0.8128 .

loop_
_geom_torsion_atom_site_label_1
_geom_torsion_atom_site_label_2
_geom_torsion_atom_site_label_3
_geom_torsion_atom_site_label_4
_geom_torsion
_geom_torsion_site_symmetry_1
_geom_torsion_site_symmetry_4
Br2 Cu1 Br1 Cu1 114.39(14) 8_665 2_655
Br2 Cu1 Br1 Cu1 -11.86(9) . 2_655
Br1 Cu1 Br1 Cu1 -131.30(4) 4_464 2_655
O1 Pb1 O1 Pb1 14.9(8) 11_654 11_654
O1 Pb1 O1 Pb1 91.9(6) 28_646 11_654
O1 Pb1 O1 Pb1 -97.1(5) 11_654 18_676
O1 Pb1 O1 Pb1 -20.0(6) 28_646 18_676
